data_7039691
loop_
_publ_author_name
'Davidson, Ross'
'Hsu, Yu-Ting'
'Batchelor, Thomas'
'Yufit, Dmitry'
'Beeby, Andrew'

_publ_section_title
;
 The use of organolithium reagents for the synthesis of
 4-aryl-2-phenylpyridines and their corresponding iridium(iii) complexes.
;
_journal_issue 28
_journal_name_full 'Dalton transactions (Cambridge, England : 2003)'
_journal_page_first 11496
_journal_page_last 11507
_journal_paper_doi 10.1039/c6dt01461e
_journal_volume 45
_journal_year 2016
_chemical_formula_moiety 'C41 H35 Ir N2 O2'
_chemical_formula_sum 'C41 H35 Ir N2 O2'
_chemical_formula_weight 779.91
_chemical_name_systematic
;
 ? 
;
_space_group_crystal_system triclinic
_space_group_IT_number 2
_space_group_name_Hall '-P 1'
_space_group_name_H-M_alt 'P -1'
_symmetry_space_group_name_Hall '-P 1'
_symmetry_space_group_name_H-M 'P -1'
_atom_sites_solution_hydrogens geom
_atom_sites_solution_primary iterative
_atom_sites_solution_secondary difmap
_audit_creation_date 2015-04-08
_audit_creation_method
;
Olex2 1.2-beta
(compiled 2015.01.26 svn.r3150 for OlexSys, GUI svn.r4998)
;
_audit_update_record
;
2016-04-14 deposited with the CCDC.
2016-06-06 downloaded from the CCDC.
;
_cell_angle_alpha 94.29(3)
_cell_angle_beta 98.66(3)
_cell_angle_gamma 118.08(3)
_cell_formula_units_Z 4
_cell_length_a 13.818(3)
_cell_length_b 14.101(3)
_cell_length_c 19.071(4)
_cell_measurement_reflns_used 9631
_cell_measurement_temperature 120.0
_cell_measurement_theta_max 30.96
_cell_measurement_theta_min 2.19
_cell_volume 3195.6(16)
_computing_cell_refinement 'SAINT v6.45A (Bruker, 2003)'
_computing_data_collection 'SMART v5.625 (Bruker, 2001)'
_computing_data_reduction 'SAINT v6.45A (Bruker, 2003)'
_computing_molecular_graphics 'Olex2 (Dolomanov et al., 2009)'
_computing_publication_material 'Olex2 (Dolomanov et al., 2009)'
_computing_structure_refinement 'XL (Sheldrick, 2008)'
_computing_structure_solution
;
Superflip (Palatinus & Chapuis, 2007;Palatinus & van der Lee, 2008;
Palatinus et al., 2012)
;
_diffrn_ambient_temperature 120.0
_diffrn_detector 'CCD area detector'
_diffrn_detector_area_resol_mean 5.6
_diffrn_detector_type 'Bruker SMART CCD 6000 area detector'
_diffrn_measured_fraction_theta_full 0.999
_diffrn_measured_fraction_theta_max 0.999
_diffrn_measurement_device 'Bruker SMART CCD 6000'
_diffrn_measurement_device_type 'three-circle diffractometer'
_diffrn_measurement_method '\w scans'
_diffrn_radiation_monochromator Parallel,graphite
_diffrn_radiation_probe x-ray
_diffrn_radiation_type MoK\a
_diffrn_radiation_wavelength 0.71073
_diffrn_reflns_av_R_equivalents 0.0464
_diffrn_reflns_av_unetI/netI 0.0491
_diffrn_reflns_limit_h_max 18
_diffrn_reflns_limit_h_min -18
_diffrn_reflns_limit_k_max 19
_diffrn_reflns_limit_k_min -19
_diffrn_reflns_limit_l_max 26
_diffrn_reflns_limit_l_min -26
_diffrn_reflns_number 52905
_diffrn_reflns_theta_full 29.00
_diffrn_reflns_theta_max 29.00
_diffrn_reflns_theta_min 1.66
_diffrn_source 'sealed X-ray tube'
_diffrn_source_current 35.0
_diffrn_source_power 1.75
_diffrn_source_target Mo
_diffrn_source_voltage 50.0
_diffrn_standards_number 0
_exptl_absorpt_coefficient_mu 4.218
_exptl_absorpt_correction_T_max 1.0000
_exptl_absorpt_correction_T_min 0.7943
_exptl_absorpt_correction_type multi-scan
_exptl_absorpt_process_details
;
SADABS-2012/1 (Bruker,2012) was used for absorption correction.
wR2(int) was 0.0723 before and 0.0557 after correction.
The Ratio of minimum to maximum transmission is 0.7943.
The \l/2 correction factor is 0.0015.
;
_exptl_crystal_colour 'clear dark yellow'
_exptl_crystal_colour_lustre clear
_exptl_crystal_colour_modifier dark
_exptl_crystal_colour_primary yellow
_exptl_crystal_density_diffrn 1.621
_exptl_crystal_density_method 'not measured'
_exptl_crystal_description prism
_exptl_crystal_F_000 1552
_exptl_crystal_size_max 0.16
_exptl_crystal_size_mid 0.16
_exptl_crystal_size_min 0.14
_refine_diff_density_max 2.070
_refine_diff_density_min -1.334
_refine_diff_density_rms 0.141
_refine_ls_extinction_method none
_refine_ls_goodness_of_fit_ref 1.050
_refine_ls_hydrogen_treatment constr
_refine_ls_matrix_type full
_refine_ls_number_parameters 837
_refine_ls_number_reflns 16967
_refine_ls_number_restraints 0
_refine_ls_restrained_S_all 1.050
_refine_ls_R_factor_all 0.0533
_refine_ls_R_factor_gt 0.0380
_refine_ls_shift/su_max 0.002
_refine_ls_shift/su_mean 0.000
_refine_ls_structure_factor_coef Fsqd
_refine_ls_weighting_details 'calc w=1/[\s^2^(Fo^2^)+(0.0380P)^2^+2.9000P] where P=(Fo^2^+2Fc^2^)/3'
_refine_ls_weighting_scheme calc
_refine_ls_wR_factor_gt 0.0842
_refine_ls_wR_factor_ref 0.0912
_reflns_number_gt 13296
_reflns_number_total 16967
_reflns_threshold_expression >2sigma(I)
_cod_data_source_file c6dt01461e2.cif
_cod_data_source_block Ir5_15srv101
_cod_depositor_comments 'Adding full bibliography for 7039689--7039694.cif.'
_cod_original_cell_volume 3195.6(11)
_cod_database_code 7039691
_computing.bruker_data_scaling 'SADABS V2012/1 (Bruker AXS Inc.)'

_olex2_refinement_description
;
1. Fixed Uiso
 At 1.2 times of:
  All C(H) groups
 At 1.5 times of:
  All C(H,H,H) groups
2.a Aromatic/amide H refined with riding coordinates:
 C1(H1), C2(H2), C4(H4), C8(H8), C9(H9), C10(H10), C11(H11), C14(H14),
 C15(H15), C16(H16), C17(H17), C21(H21), C22(H22), C24(H24), C28(H28), C29(H29),
  C30(H30), C31(H31), C34(H34), C35(H35), C36(H36), C37(H37), C40(H40),
 C1A(H1A), C2A(H2A), C4A(H4A), C8A(H8A), C9A(H9A), C10A(H10A), C11A(H11A),
 C14A(H14A), C15A(H15A), C16A(H16A), C17A(H17A), C21A(H21A), C22A(H22A),
 C24A(H24A), C28A(H28A), C29A(H29A), C30A(H30A), C31A(H31A), C34A(H34A),
 C35A(H35A), C36A(H36A), C37A(H37A), C40A(H40A)
2.b Idealised Me refined as rotating group:
 C18(H18A,H18B,H18C), C38(H38A,H38B,H38C), C42(H42A,H42B,H42C), C43(H43A,H43B,
 H43C), C18A(H18D,H18E,H18F), C38A(H38D,H38E,H38F), C42A(H42D,H42E,H42F),
 C43A(H43D,H43E,H43F)
;

loop_
_space_group_symop_id
_space_group_symop_operation_xyz
1 'x, y, z'
2 '-x, -y, -z'

loop_
_atom_site_label
_atom_site_type_symbol
_atom_site_fract_x
_atom_site_fract_y
_atom_site_fract_z
_atom_site_U_iso_or_equiv
_atom_site_adp_type
_atom_site_occupancy
_atom_site_calc_flag
_atom_site_refinement_flags_posn
Ir1 Ir 0.736289(13) 0.269087(13) 0.483319(8) 0.02275(5) Uani 1 d .
O1 O 0.8955(3) 0.2899(3) 0.53480(16) 0.0291(7) Uani 1 d .
O2 O 0.6815(3) 0.2308(3) 0.58220(16) 0.0300(7) Uani 1 d .
N1 N 0.6914(3) 0.1122(3) 0.44536(19) 0.0251(7) Uani 1 d .
N2 N 0.7791(3) 0.4272(3) 0.51490(18) 0.0237(7) Uani 1 d .
C1 C 0.6411(4) 0.0274(4) 0.4794(3) 0.0325(10) Uani 1 d .
H1 H 0.6215 0.0398 0.5235 0.039 Uiso 1 calc R
C2 C 0.6172(4) -0.0749(4) 0.4534(3) 0.0369(11) Uani 1 d .
H2 H 0.5833 -0.1322 0.4799 0.044 Uiso 1 calc R
C3 C 0.6422(4) -0.0965(4) 0.3878(2) 0.0314(10) Uani 1 d .
C4 C 0.6916(4) -0.0095(4) 0.3515(2) 0.0279(9) Uani 1 d .
H4 H 0.7078 -0.0215 0.3061 0.033 Uiso 1 calc R
C5 C 0.7178(3) 0.0954(3) 0.3812(2) 0.0233(8) Uani 1 d .
C6 C 0.7714(3) 0.1945(3) 0.3495(2) 0.0238(8) Uani 1 d .
C7 C 0.7836(3) 0.2895(3) 0.3894(2) 0.0223(8) Uani 1 d .
C8 C 0.8301(3) 0.3851(3) 0.3597(2) 0.0253(9) Uani 1 d .
H8 H 0.8387 0.4505 0.3844 0.030 Uiso 1 calc R
C9 C 0.8638(4) 0.3859(4) 0.2948(2) 0.0311(10) Uani 1 d .
H9 H 0.8948 0.4517 0.2757 0.037 Uiso 1 calc R
C10 C 0.8532(4) 0.2921(4) 0.2574(2) 0.0334(10) Uani 1 d .
H10 H 0.8780 0.2940 0.2134 0.040 Uiso 1 calc R
C11 C 0.8062(4) 0.1958(4) 0.2845(2) 0.0291(9) Uani 1 d .
H11 H 0.7978 0.1309 0.2590 0.035 Uiso 1 calc R
C12 C 0.6144(4) -0.2100(4) 0.3622(3) 0.0371(11) Uani 1 d .
C13 C 0.6834(4) -0.2343(4) 0.3286(3) 0.0399(12) Uani 1 d .
C14 C 0.6530(5) -0.3472(4) 0.3109(3) 0.0436(13) Uani 1 d .
H14 H 0.6997 -0.3656 0.2879 0.052 Uiso 1 calc R
C15 C 0.5607(6) -0.4265(5) 0.3261(3) 0.0520(15) Uani 1 d .
H15 H 0.5430 -0.5003 0.3145 0.062 Uiso 1 calc R
C16 C 0.4890(5) -0.4010(5) 0.3596(3) 0.0444(12) Uani 1 d .
H16 H 0.4223 -0.4579 0.3691 0.053 Uiso 1 calc R
C17 C 0.5146(4) -0.2976(4) 0.3776(2) 0.0363(11) Uani 1 d .
H17 H 0.4669 -0.2813 0.4009 0.044 Uiso 1 calc R
C18 C 0.7868(5) -0.1543(4) 0.3090(3) 0.0416(12) Uani 1 d .
H18A H 0.7675 -0.1254 0.2672 0.062 Uiso 1 calc GR
H18B H 0.8299 -0.1898 0.2972 0.062 Uiso 1 calc GR
H18C H 0.8318 -0.0946 0.3496 0.062 Uiso 1 calc GR
C21 C 0.8812(4) 0.5039(4) 0.5515(2) 0.0282(9) Uani 1 d .
H21 H 0.9369 0.4835 0.5652 0.034 Uiso 1 calc R
C22 C 0.9084(4) 0.6114(4) 0.5701(2) 0.0296(9) Uani 1 d .
H22 H 0.9812 0.6635 0.5966 0.036 Uiso 1 calc R
C23 C 0.8273(4) 0.6428(4) 0.5493(2) 0.0287(9) Uani 1 d .
C24 C 0.7229(4) 0.5630(4) 0.5117(2) 0.0272(9) Uani 1 d .
H24 H 0.6663 0.5820 0.4971 0.033 Uiso 1 calc R
C25 C 0.6984(3) 0.4553(4) 0.4948(2) 0.0251(9) Uani 1 d .
C26 C 0.5923(3) 0.3637(4) 0.4538(2) 0.0260(9) Uani 1 d .
C27 C 0.5937(3) 0.2640(4) 0.4390(2) 0.0253(9) Uani 1 d .
C28 C 0.4961(4) 0.1758(4) 0.3955(3) 0.0322(10) Uani 1 d .
H28 H 0.4948 0.1086 0.3830 0.039 Uiso 1 calc R
C29 C 0.4014(4) 0.1854(4) 0.3706(3) 0.0348(11) Uani 1 d .
H29 H 0.3364 0.1249 0.3414 0.042 Uiso 1 calc R
C30 C 0.4013(4) 0.2819(4) 0.3881(3) 0.0346(11) Uani 1 d .
H30 H 0.3357 0.2871 0.3720 0.041 Uiso 1 calc R
C31 C 0.4966(4) 0.3715(4) 0.4292(2) 0.0290(9) Uani 1 d .
H31 H 0.4966 0.4382 0.4406 0.035 Uiso 1 calc R
C32 C 0.8551(4) 0.7585(4) 0.5637(2) 0.0303(10) Uani 1 d .
C33 C 0.9007(4) 0.8206(4) 0.6325(3) 0.0350(11) Uani 1 d .
C34 C 0.9240(4) 0.9290(4) 0.6405(3) 0.0460(13) Uani 1 d .
H34 H 0.9550 0.9721 0.6871 0.055 Uiso 1 calc R
C35 C 0.9039(5) 0.9752(4) 0.5836(3) 0.0487(14) Uani 1 d .
H35 H 0.9206 1.0491 0.5910 0.058 Uiso 1 calc R
C36 C 0.8592(5) 0.9141(5) 0.5149(3) 0.0490(14) Uani 1 d .
H36 H 0.8457 0.9458 0.4749 0.059 Uiso 1 calc R
C37 C 0.8345(4) 0.8067(4) 0.5057(3) 0.0375(11) Uani 1 d .
H37 H 0.8028 0.7642 0.4589 0.045 Uiso 1 calc R
C38 C 0.9155(5) 0.7746(5) 0.6982(3) 0.0463(13) Uani 1 d .
H38A H 0.8633 0.6960 0.6895 0.069 Uiso 1 calc GR
H38B H 0.9003 0.8098 0.7382 0.069 Uiso 1 calc GR
H38C H 0.9927 0.7876 0.7105 0.069 Uiso 1 calc GR
C39 C 0.9201(4) 0.2781(3) 0.5987(2) 0.0278(9) Uani 1 d .
C40 C 0.8495(4) 0.2464(4) 0.6481(2) 0.0333(10) Uani 1 d .
H40 H 0.8812 0.2396 0.6939 0.040 Uiso 1 calc R
C41 C 0.7394(4) 0.2240(4) 0.6380(2) 0.0303(10) Uani 1 d .
C42 C 0.6777(5) 0.1850(5) 0.6984(3) 0.0419(12) Uani 1 d .
H42A H 0.6311 0.2194 0.7030 0.063 Uiso 1 calc GR
H42B H 0.7323 0.2049 0.7437 0.063 Uiso 1 calc GR
H42C H 0.6299 0.1056 0.6876 0.063 Uiso 1 calc GR
C43 C 1.0396(4) 0.2998(4) 0.6227(3) 0.0373(11) Uani 1 d .
H43A H 1.0422 0.2321 0.6118 0.056 Uiso 1 calc GR
H43B H 1.0649 0.3265 0.6746 0.056 Uiso 1 calc GR
H43C H 1.0889 0.3547 0.5972 0.056 Uiso 1 calc GR
Ir1A Ir -0.000028(13) 0.257746(12) 0.023529(8) 0.02204(5) Uani 1 d .
O1A O -0.0642(3) 0.1462(2) -0.07641(15) 0.0284(7) Uani 1 d .
O2A O 0.1022(3) 0.3808(2) -0.03351(16) 0.0285(7) Uani 1 d .
N1A N 0.1284(3) 0.2276(3) 0.05559(18) 0.0231(7) Uani 1 d .
N2A N -0.1355(3) 0.2805(3) -0.00031(18) 0.0233(7) Uani 1 d .
C1A C 0.1435(4) 0.1524(4) 0.0196(2) 0.0278(9) Uani 1 d .
H1A H 0.0978 0.1167 -0.0268 0.033 Uiso 1 calc R
C2A C 0.2231(4) 0.1242(4) 0.0473(2) 0.0275(9) Uani 1 d .
H2A H 0.2322 0.0713 0.0195 0.033 Uiso 1 calc R
C3A C 0.2905(4) 0.1737(3) 0.1164(2) 0.0267(9) Uani 1 d .
C4A C 0.2734(4) 0.2513(4) 0.1530(2) 0.0269(9) Uani 1 d .
H4A H 0.3164 0.2860 0.2002 0.032 Uiso 1 calc R
C5A C 0.1942(4) 0.2800(3) 0.1221(2) 0.0248(9) Uani 1 d .
C6A C -0.2137(4) 0.1324(3) 0.0624(2) 0.0235(8) Uani 1 d .
C7A C -0.1053(3) 0.1432(3) 0.0720(2) 0.0227(8) Uani 1 d .
C8A C -0.0864(4) 0.0705(3) 0.1108(2) 0.0267(9) Uani 1 d .
H8A H -0.0136 0.0775 0.1204 0.032 Uiso 1 calc R
C9A C -0.1723(4) -0.0110(3) 0.1351(2) 0.0290(9) Uani 1 d .
H9A H -0.1578 -0.0599 0.1605 0.035 Uiso 1 calc R
C10A C -0.2788(4) -0.0231(4) 0.1234(2) 0.0322(10) Uani 1 d .
H10A H -0.3371 -0.0804 0.1400 0.039 Uiso 1 calc R
C11A C -0.3002(4) 0.0492(3) 0.0872(2) 0.0298(9) Uani 1 d .
H11A H -0.3730 0.0422 0.0794 0.036 Uiso 1 calc R
C12A C 0.3712(4) 0.1379(4) 0.1472(2) 0.0270(9) Uani 1 d .
C13A C 0.4768(4) 0.2072(4) 0.1914(2) 0.0297(9) Uani 1 d .
C14A C 0.5442(4) 0.1622(4) 0.2165(3) 0.0369(11) Uani 1 d .
H14A H 0.6158 0.2085 0.2468 0.044 Uiso 1 calc R
C15A C 0.5104(4) 0.0538(4) 0.1989(3) 0.0396(12) Uani 1 d .
H15A H 0.5575 0.0258 0.2176 0.048 Uiso 1 calc R
C16A C 0.4075(4) -0.0147(4) 0.1539(3) 0.0382(11) Uani 1 d .
H16A H 0.3838 -0.0899 0.1408 0.046 Uiso 1 calc R
C17A C 0.3393(4) 0.0274(4) 0.1281(2) 0.0347(10) Uani 1 d .
H17A H 0.2690 -0.0196 0.0966 0.042 Uiso 1 calc R
C18A C 0.5248(4) 0.3280(4) 0.2146(3) 0.0376(11) Uani 1 d .
H18D H 0.4913 0.3564 0.1789 0.056 Uiso 1 calc GR
H18E H 0.6063 0.3649 0.2187 0.056 Uiso 1 calc GR
H18F H 0.5081 0.3412 0.2613 0.056 Uiso 1 calc GR
C21A C -0.1399(4) 0.3569(3) -0.0375(2) 0.0272(9) Uani 1 d .
H21A H -0.0749 0.4049 -0.0537 0.033 Uiso 1 calc R
C22A C -0.2330(4) 0.3685(4) -0.0529(2) 0.0296(9) Uani 1 d .
H22A H -0.2327 0.4223 -0.0802 0.036 Uiso 1 calc R
C23A C -0.3297(4) 0.3000(4) -0.0281(2) 0.0267(9) Uani 1 d .
C24A C -0.3252(4) 0.2213(3) 0.0104(2) 0.0262(9) Uani 1 d .
H24A H -0.3887 0.1740 0.0282 0.031 Uiso 1 calc R
C25A C -0.2286(3) 0.2112(3) 0.0233(2) 0.0246(8) Uani 1 d .
C26A C 0.1693(4) 0.3620(4) 0.1541(2) 0.0276(9) Uani 1 d .
C27A C 0.0733(3) 0.3618(3) 0.1169(2) 0.0229(8) Uani 1 d .
C28A C 0.0455(4) 0.4370(3) 0.1457(2) 0.0276(9) Uani 1 d .
H28A H -0.0188 0.4390 0.1217 0.033 Uiso 1 calc R
C29A C 0.1100(4) 0.5091(3) 0.2091(2) 0.0312(10) Uani 1 d .
H29A H 0.0889 0.5592 0.2281 0.037 Uiso 1 calc R
C30A C 0.2047(4) 0.5088(4) 0.2450(3) 0.0359(11) Uani 1 d .
H30A H 0.2482 0.5582 0.2884 0.043 Uiso 1 calc R
C31A C 0.2354(4) 0.4362(4) 0.2172(2) 0.0335(10) Uani 1 d .
H31A H 0.3013 0.4365 0.2409 0.040 Uiso 1 calc R
C32A C -0.4310(3) 0.3145(4) -0.0405(2) 0.0281(9) Uani 1 d .
C33A C -0.4848(4) 0.3135(4) -0.1091(3) 0.0329(10) Uani 1 d .
C34A C -0.5765(4) 0.3314(4) -0.1150(3) 0.0399(12) Uani 1 d .
H34A H -0.6136 0.3309 -0.1613 0.048 Uiso 1 calc R
C35A C -0.6144(4) 0.3498(4) -0.0559(3) 0.0447(13) Uani 1 d .
H35A H -0.6775 0.3611 -0.0614 0.054 Uiso 1 calc R
C36A C -0.5603(4) 0.3518(4) 0.0119(3) 0.0414(12) Uani 1 d .
H36A H -0.5846 0.3668 0.0533 0.050 Uiso 1 calc R
C37A C -0.4712(4) 0.3319(4) 0.0191(3) 0.0361(11) Uani 1 d .
H37A H -0.4365 0.3299 0.0655 0.043 Uiso 1 calc R
C38A C -0.4508(5) 0.2872(5) -0.1760(3) 0.0449(13) Uani 1 d .
H38D H -0.3838 0.3517 -0.1826 0.067 Uiso 1 calc GR
H38E H -0.5122 0.2655 -0.2176 0.067 Uiso 1 calc GR
H38F H -0.4343 0.2273 -0.1712 0.067 Uiso 1 calc GR
C39A C -0.0377(4) 0.1691(4) -0.1359(2) 0.0327(10) Uani 1 d .
C40A C 0.0415(4) 0.2709(4) -0.1483(2) 0.0347(11) Uani 1 d .
H40A H 0.0533 0.2744 -0.1961 0.042 Uiso 1 calc R
C41A C 0.1050(4) 0.3677(4) -0.0992(2) 0.0305(10) Uani 1 d .
C42A C 0.1868(4) 0.4667(4) -0.1259(3) 0.0392(11) Uani 1 d .
H42D H 0.1685 0.5254 -0.1183 0.059 Uiso 1 calc GR
H42E H 0.1818 0.4480 -0.1774 0.059 Uiso 1 calc GR
H42F H 0.2632 0.4909 -0.0995 0.059 Uiso 1 calc GR
C43A C -0.0965(5) 0.0754(4) -0.1980(3) 0.0446(13) Uani 1 d .
H43D H -0.0870 0.0140 -0.1848 0.067 Uiso 1 calc GR
H43E H -0.0641 0.0984 -0.2401 0.067 Uiso 1 calc GR
H43F H -0.1766 0.0530 -0.2095 0.067 Uiso 1 calc GR

loop_
_atom_site_aniso_label
_atom_site_aniso_U_11
_atom_site_aniso_U_22
_atom_site_aniso_U_33
_atom_site_aniso_U_23
_atom_site_aniso_U_13
_atom_site_aniso_U_12
Ir1 0.02283(8) 0.02530(9) 0.02117(8) 0.00435(6) 0.00644(6) 0.01203(7)
O1 0.0314(17) 0.0362(18) 0.0249(15) 0.0076(13) 0.0081(13) 0.0197(14)
O2 0.0324(17) 0.0386(18) 0.0246(15) 0.0109(13) 0.0125(13) 0.0192(15)
N1 0.0232(17) 0.0296(19) 0.0234(17) 0.0054(14) 0.0047(14) 0.0136(15)
N2 0.0212(17) 0.0283(19) 0.0221(17) 0.0023(14) 0.0034(14) 0.0132(15)
C1 0.036(3) 0.033(2) 0.030(2) 0.0130(19) 0.012(2) 0.015(2)
C2 0.035(3) 0.034(3) 0.035(3) 0.010(2) 0.002(2) 0.012(2)
C3 0.035(2) 0.025(2) 0.030(2) 0.0037(18) -0.0010(19) 0.0127(19)
C4 0.030(2) 0.030(2) 0.023(2) 0.0020(17) -0.0001(17) 0.0159(19)
C5 0.0215(19) 0.023(2) 0.024(2) 0.0014(16) 0.0021(16) 0.0108(17)
C6 0.0180(19) 0.023(2) 0.027(2) 0.0034(16) 0.0047(16) 0.0071(16)
C7 0.0132(17) 0.025(2) 0.024(2) 0.0023(16) 0.0013(15) 0.0064(16)
C8 0.025(2) 0.023(2) 0.028(2) 0.0044(16) 0.0058(17) 0.0113(17)
C9 0.033(2) 0.030(2) 0.026(2) 0.0096(18) 0.0075(19) 0.011(2)
C10 0.030(2) 0.041(3) 0.027(2) 0.0082(19) 0.0108(19) 0.013(2)
C11 0.029(2) 0.029(2) 0.027(2) -0.0004(17) 0.0084(18) 0.0126(19)
C12 0.048(3) 0.038(3) 0.029(2) 0.005(2) 0.003(2) 0.026(2)
C13 0.042(3) 0.050(3) 0.026(2) 0.009(2) 0.001(2) 0.023(3)
C14 0.066(4) 0.046(3) 0.030(3) 0.006(2) 0.003(3) 0.038(3)
C15 0.084(5) 0.045(3) 0.040(3) 0.005(2) 0.007(3) 0.044(3)
C16 0.048(3) 0.043(3) 0.042(3) 0.011(2) 0.008(2) 0.022(3)
C17 0.038(3) 0.045(3) 0.028(2) 0.005(2) 0.007(2) 0.022(2)
C18 0.051(3) 0.051(3) 0.040(3) 0.011(2) 0.015(2) 0.036(3)
C21 0.020(2) 0.035(2) 0.030(2) 0.0066(18) 0.0023(17) 0.0148(19)
C22 0.026(2) 0.034(2) 0.027(2) 0.0023(18) 0.0012(18) 0.0142(19)
C23 0.031(2) 0.030(2) 0.027(2) 0.0015(18) 0.0059(18) 0.0175(19)
C24 0.026(2) 0.031(2) 0.030(2) 0.0041(18) 0.0084(18) 0.0170(19)
C25 0.022(2) 0.033(2) 0.0202(19) 0.0033(16) 0.0048(16) 0.0134(18)
C26 0.0197(19) 0.035(2) 0.024(2) 0.0047(17) 0.0070(16) 0.0127(18)
C27 0.022(2) 0.031(2) 0.022(2) 0.0068(17) 0.0080(16) 0.0108(18)
C28 0.024(2) 0.033(2) 0.036(3) 0.0090(19) 0.0098(19) 0.0095(19)
C29 0.021(2) 0.038(3) 0.033(2) 0.003(2) 0.0043(19) 0.0048(19)
C30 0.021(2) 0.052(3) 0.033(2) 0.009(2) 0.0045(18) 0.020(2)
C31 0.026(2) 0.038(3) 0.027(2) 0.0043(18) 0.0091(18) 0.018(2)
C32 0.024(2) 0.033(2) 0.035(2) -0.0025(19) 0.0042(19) 0.0164(19)
C33 0.031(2) 0.041(3) 0.034(3) 0.001(2) 0.010(2) 0.018(2)
C34 0.038(3) 0.044(3) 0.048(3) -0.012(2) 0.005(2) 0.017(2)
C35 0.045(3) 0.033(3) 0.062(4) -0.008(3) -0.002(3) 0.021(3)
C36 0.048(3) 0.040(3) 0.059(4) 0.001(3) -0.003(3) 0.026(3)
C37 0.039(3) 0.041(3) 0.035(3) -0.002(2) -0.001(2) 0.025(2)
C38 0.050(3) 0.057(4) 0.031(3) -0.002(2) 0.009(2) 0.026(3)
C39 0.035(2) 0.025(2) 0.029(2) 0.0029(17) 0.0042(19) 0.0194(19)
C40 0.047(3) 0.039(3) 0.023(2) 0.0109(19) 0.011(2) 0.027(2)
C41 0.038(3) 0.025(2) 0.027(2) 0.0053(17) 0.0107(19) 0.014(2)
C42 0.052(3) 0.054(3) 0.033(3) 0.017(2) 0.021(2) 0.032(3)
C43 0.038(3) 0.042(3) 0.037(3) 0.006(2) 0.003(2) 0.025(2)
Ir1A 0.02405(9) 0.02079(8) 0.02035(8) 0.00403(6) 0.00595(6) 0.00976(7)
O1A 0.0337(17) 0.0304(17) 0.0200(14) 0.0011(12) 0.0028(13) 0.0161(14)
O2A 0.0304(16) 0.0283(16) 0.0269(16) 0.0061(12) 0.0079(13) 0.0138(13)
N1A 0.0255(18) 0.0221(17) 0.0199(17) 0.0013(13) 0.0062(14) 0.0100(15)
N2A 0.0261(18) 0.0210(17) 0.0217(17) 0.0063(13) 0.0076(14) 0.0096(14)
C1A 0.030(2) 0.028(2) 0.023(2) 0.0006(17) 0.0058(18) 0.0138(19)
C2A 0.032(2) 0.027(2) 0.024(2) -0.0005(17) 0.0024(18) 0.0161(19)
C3A 0.026(2) 0.025(2) 0.026(2) 0.0038(17) 0.0051(17) 0.0110(18)
C4A 0.026(2) 0.032(2) 0.0180(19) 0.0000(16) 0.0038(16) 0.0113(18)
C5A 0.025(2) 0.020(2) 0.023(2) -0.0005(15) 0.0041(17) 0.0069(17)
C6A 0.030(2) 0.0191(19) 0.0189(19) 0.0020(15) 0.0057(16) 0.0099(17)
C7A 0.028(2) 0.022(2) 0.0161(18) 0.0019(15) 0.0051(16) 0.0098(17)
C8A 0.033(2) 0.027(2) 0.021(2) 0.0019(16) 0.0051(17) 0.0154(19)
C9A 0.046(3) 0.023(2) 0.021(2) 0.0071(16) 0.0105(19) 0.018(2)
C10A 0.037(3) 0.026(2) 0.033(2) 0.0118(18) 0.016(2) 0.011(2)
C11A 0.032(2) 0.024(2) 0.031(2) 0.0063(18) 0.0131(19) 0.0104(19)
C12A 0.028(2) 0.035(2) 0.0186(19) 0.0023(17) 0.0031(17) 0.0168(19)
C13A 0.033(2) 0.036(3) 0.023(2) -0.0001(18) 0.0050(18) 0.020(2)
C14A 0.035(3) 0.048(3) 0.030(2) 0.001(2) 0.003(2) 0.023(2)
C15A 0.043(3) 0.055(3) 0.031(3) 0.008(2) 0.003(2) 0.034(3)
C16A 0.051(3) 0.038(3) 0.035(3) 0.004(2) 0.007(2) 0.029(2)
C17A 0.039(3) 0.035(3) 0.028(2) -0.0009(19) -0.001(2) 0.020(2)
C18A 0.033(3) 0.036(3) 0.035(3) -0.006(2) -0.001(2) 0.014(2)
C21A 0.028(2) 0.022(2) 0.028(2) 0.0089(17) 0.0073(18) 0.0087(18)
C22A 0.031(2) 0.024(2) 0.033(2) 0.0104(18) 0.0081(19) 0.0117(19)
C23A 0.028(2) 0.028(2) 0.023(2) 0.0033(17) 0.0063(17) 0.0123(18)
C24A 0.027(2) 0.024(2) 0.023(2) 0.0061(16) 0.0093(17) 0.0073(17)
C25A 0.026(2) 0.022(2) 0.023(2) 0.0037(16) 0.0084(17) 0.0082(17)
C26A 0.027(2) 0.027(2) 0.026(2) -0.0014(17) 0.0057(17) 0.0116(18)
C27A 0.024(2) 0.0192(19) 0.026(2) 0.0043(15) 0.0086(17) 0.0101(16)
C28A 0.029(2) 0.022(2) 0.030(2) 0.0074(17) 0.0107(18) 0.0099(18)
C29A 0.033(2) 0.021(2) 0.038(3) -0.0007(18) 0.013(2) 0.0113(19)
C30A 0.040(3) 0.026(2) 0.033(2) -0.0068(19) 0.004(2) 0.012(2)
C31A 0.034(2) 0.029(2) 0.032(2) -0.0052(19) 0.003(2) 0.013(2)
C32A 0.0172(19) 0.027(2) 0.037(2) 0.0072(18) 0.0052(18) 0.0082(17)
C33A 0.031(2) 0.028(2) 0.037(3) 0.0087(19) 0.009(2) 0.0114(19)
C34A 0.034(3) 0.042(3) 0.046(3) 0.018(2) 0.006(2) 0.020(2)
C35A 0.035(3) 0.045(3) 0.061(4) 0.019(3) 0.012(3) 0.023(2)
C36A 0.036(3) 0.045(3) 0.051(3) 0.018(2) 0.021(2) 0.021(2)
C37A 0.034(3) 0.037(3) 0.041(3) 0.017(2) 0.016(2) 0.016(2)
C38A 0.043(3) 0.059(4) 0.033(3) 0.009(2) 0.002(2) 0.027(3)
C39A 0.035(2) 0.038(3) 0.029(2) 0.0035(19) 0.008(2) 0.022(2)
C40A 0.038(3) 0.041(3) 0.022(2) 0.0065(19) 0.0103(19) 0.016(2)
C41A 0.027(2) 0.035(3) 0.032(2) 0.0137(19) 0.0092(19) 0.015(2)
C42A 0.038(3) 0.043(3) 0.039(3) 0.018(2) 0.016(2) 0.019(2)
C43A 0.058(3) 0.042(3) 0.030(3) 0.000(2) 0.007(2) 0.023(3)

loop_
_atom_type_symbol
_atom_type_description
_atom_type_scat_dispersion_real
_atom_type_scat_dispersion_imag
_atom_type_scat_source
C C 0.0033 0.0016 'International Tables Vol C Tables 4.2.6.8 and 6.1.1.4'
H H 0.0000 0.0000 'International Tables Vol C Tables 4.2.6.8 and 6.1.1.4'
Ir Ir -1.4442 7.9887 'International Tables Vol C Tables 4.2.6.8 and 6.1.1.4'
N N 0.0061 0.0033 'International Tables Vol C Tables 4.2.6.8 and 6.1.1.4'
O O 0.0106 0.0060 'International Tables Vol C Tables 4.2.6.8 and 6.1.1.4'

loop_
_geom_angle_atom_site_label_1
_geom_angle_atom_site_label_2
_geom_angle_atom_site_label_3
_geom_angle
O1 Ir1 O2 87.79(12)
N1 Ir1 O1 87.90(13)
N1 Ir1 O2 93.55(13)
N2 Ir1 O1 94.03(13)
N2 Ir1 O2 89.48(13)
N2 Ir1 N1 176.47(13)
C7 Ir1 O1 91.47(14)
C7 Ir1 O2 174.42(14)
C7 Ir1 N1 80.90(16)
C7 Ir1 N2 96.09(16)
C27 Ir1 O1 174.76(15)
C27 Ir1 O2 92.04(14)
C27 Ir1 N1 97.33(16)
C27 Ir1 N2 80.73(16)
C27 Ir1 C7 89.19(16)
C39 O1 Ir1 125.2(3)
C41 O2 Ir1 125.2(3)
C1 N1 Ir1 124.9(3)
C1 N1 C5 119.4(4)
C5 N1 Ir1 115.7(3)
C21 N2 Ir1 124.1(3)
C21 N2 C25 119.5(4)
C25 N2 Ir1 116.4(3)
N1 C1 H1 118.6
N1 C1 C2 122.7(4)
C2 C1 H1 118.6
C1 C2 H2 119.9
C1 C2 C3 120.1(4)
C3 C2 H2 119.9
C2 C3 C12 117.8(4)
C4 C3 C2 117.3(4)
C4 C3 C12 124.9(4)
C3 C4 H4 119.7
C3 C4 C5 120.7(4)
C5 C4 H4 119.7
N1 C5 C4 119.7(4)
N1 C5 C6 113.9(4)
C4 C5 C6 126.4(4)
C7 C6 C5 114.8(4)
C11 C6 C5 123.3(4)
C11 C6 C7 122.0(4)
C6 C7 Ir1 114.5(3)
C8 C7 Ir1 128.7(3)
C8 C7 C6 116.7(4)
C7 C8 H8 119.4
C9 C8 C7 121.2(4)
C9 C8 H8 119.4
C8 C9 H9 119.5
C8 C9 C10 121.1(4)
C10 C9 H9 119.5
C9 C10 H10 120.3
C11 C10 C9 119.5(4)
C11 C10 H10 120.3
C6 C11 H11 120.2
C10 C11 C6 119.6(4)
C10 C11 H11 120.2
C13 C12 C3 122.5(5)
C13 C12 C17 119.3(5)
C17 C12 C3 118.1(5)
C12 C13 C14 118.0(5)
C12 C13 C18 125.5(5)
C14 C13 C18 116.5(5)
C13 C14 H14 119.3
C15 C14 C13 121.4(5)
C15 C14 H14 119.3
C14 C15 H15 119.9
C14 C15 C16 120.3(5)
C16 C15 H15 119.9
C15 C16 H16 119.9
C17 C16 C15 120.3(5)
C17 C16 H16 119.9
C12 C17 H17 119.6
C16 C17 C12 120.7(5)
C16 C17 H17 119.6
C13 C18 H18A 109.5
C13 C18 H18B 109.5
C13 C18 H18C 109.5
H18A C18 H18B 109.5
H18A C18 H18C 109.5
H18B C18 H18C 109.5
N2 C21 H21 118.7
N2 C21 C22 122.5(4)
C22 C21 H21 118.7
C21 C22 H22 120.4
C21 C22 C23 119.2(4)
C23 C22 H22 120.4
C22 C23 C32 121.0(4)
C24 C23 C22 117.5(4)
C24 C23 C32 121.4(4)
C23 C24 H24 119.3
C23 C24 C25 121.5(4)
C25 C24 H24 119.3
N2 C25 C24 119.8(4)
N2 C25 C26 113.3(4)
C24 C25 C26 126.9(4)
C27 C26 C25 115.0(4)
C31 C26 C25 123.9(4)
C31 C26 C27 121.1(4)
C26 C27 Ir1 114.5(3)
C28 C27 Ir1 128.6(3)
C28 C27 C26 117.0(4)
C27 C28 H28 119.5
C29 C28 C27 121.0(4)
C29 C28 H28 119.5
C28 C29 H29 119.7
C30 C29 C28 120.6(4)
C30 C29 H29 119.7
C29 C30 H30 119.9
C29 C30 C31 120.1(4)
C31 C30 H30 119.9
C26 C31 H31 120.0
C30 C31 C26 120.1(4)
C30 C31 H31 120.0
C33 C32 C23 122.4(4)
C33 C32 C37 119.2(4)
C37 C32 C23 118.4(4)
C32 C33 C34 118.0(5)
C32 C33 C38 123.3(5)
C34 C33 C38 118.4(5)
C33 C34 H34 118.9
C35 C34 C33 122.2(5)
C35 C34 H34 118.9
C34 C35 H35 120.0
C34 C35 C36 120.0(5)
C36 C35 H35 120.0
C35 C36 H36 120.6
C37 C36 C35 118.9(5)
C37 C36 H36 120.6
C32 C37 H37 119.2
C36 C37 C32 121.6(5)
C36 C37 H37 119.2
C33 C38 H38A 109.5
C33 C38 H38B 109.5
C33 C38 H38C 109.5
H38A C38 H38B 109.5
H38A C38 H38C 109.5
H38B C38 H38C 109.5
O1 C39 C40 127.1(4)
O1 C39 C43 114.7(4)
C40 C39 C43 118.1(4)
C39 C40 H40 116.1
C41 C40 C39 127.8(4)
C41 C40 H40 116.1
O2 C41 C40 126.8(4)
O2 C41 C42 115.0(4)
C40 C41 C42 118.2(4)
C41 C42 H42A 109.5
C41 C42 H42B 109.5
C41 C42 H42C 109.5
H42A C42 H42B 109.5
H42A C42 H42C 109.5
H42B C42 H42C 109.5
C39 C43 H43A 109.5
C39 C43 H43B 109.5
C39 C43 H43C 109.5
H43A C43 H43B 109.5
H43A C43 H43C 109.5
H43B C43 H43C 109.5
O1A Ir1A O2A 87.02(12)
N1A Ir1A O1A 94.37(13)
N1A Ir1A O2A 90.18(13)
N1A Ir1A N2A 174.21(13)
N2A Ir1A O1A 87.84(13)
N2A Ir1A O2A 95.29(13)
C7A Ir1A O1A 91.28(14)
C7A Ir1A O2A 175.60(14)
C7A Ir1A N1A 94.00(16)
C7A Ir1A N2A 80.58(15)
C7A Ir1A C27A 90.88(16)
C27A Ir1A O1A 174.70(14)
C27A Ir1A O2A 91.16(14)
C27A Ir1A N1A 80.66(15)
C27A Ir1A N2A 97.28(15)
C39A O1A Ir1A 126.1(3)
C41A O2A Ir1A 126.4(3)
C1A N1A Ir1A 124.1(3)
C1A N1A C5A 119.2(4)
C5A N1A Ir1A 116.2(3)
C21A N2A Ir1A 125.3(3)
C21A N2A C25A 118.8(4)
C25A N2A Ir1A 116.0(3)
N1A C1A H1A 118.7
N1A C1A C2A 122.6(4)
C2A C1A H1A 118.7
C1A C2A H2A 119.9
C1A C2A C3A 120.1(4)
C3A C2A H2A 119.9
C2A C3A C12A 119.5(4)
C4A C3A C2A 116.4(4)
C4A C3A C12A 124.1(4)
C3A C4A H4A 119.2
C3A C4A C5A 121.7(4)
C5A C4A H4A 119.2
N1A C5A C4A 119.9(4)
N1A C5A C26A 112.9(4)
C4A C5A C26A 127.2(4)
C7A C6A C25A 115.1(4)
C11A C6A C7A 121.4(4)
C11A C6A C25A 123.4(4)
C6A C7A Ir1A 114.5(3)
C8A C7A Ir1A 128.3(3)
C8A C7A C6A 117.1(4)
C7A C8A H8A 119.6
C9A C8A C7A 120.7(4)
C9A C8A H8A 119.6
C8A C9A H9A 119.2
C10A C9A C8A 121.6(4)
C10A C9A H9A 119.2
C9A C10A H10A 120.3
C9A C10A C11A 119.5(4)
C11A C10A H10A 120.3
C6A C11A H11A 120.2
C10A C11A C6A 119.5(4)
C10A C11A H11A 120.2
C13A C12A C3A 124.5(4)
C13A C12A C17A 118.5(4)
C17A C12A C3A 117.0(4)
C12A C13A C14A 118.3(4)
C12A C13A C18A 125.0(4)
C14A C13A C18A 116.7(4)
C13A C14A H14A 118.9
C15A C14A C13A 122.2(5)
C15A C14A H14A 118.9
C14A C15A H15A 120.1
C14A C15A C16A 119.9(5)
C16A C15A H15A 120.1
C15A C16A H16A 120.4
C15A C16A C17A 119.2(5)
C17A C16A H16A 120.4
C12A C17A H17A 119.1
C16A C17A C12A 121.8(5)
C16A C17A H17A 119.1
C13A C18A H18D 109.5
C13A C18A H18E 109.5
C13A C18A H18F 109.5
H18D C18A H18E 109.5
H18D C18A H18F 109.5
H18E C18A H18F 109.5
N2A C21A H21A 118.4
N2A C21A C22A 123.2(4)
C22A C21A H21A 118.4
C21A C22A H22A 120.2
C21A C22A C23A 119.5(4)
C23A C22A H22A 120.2
C22A C23A C32A 120.9(4)
C24A C23A C22A 117.3(4)
C24A C23A C32A 121.8(4)
C23A C24A H24A 119.5
C25A C24A C23A 120.9(4)
C25A C24A H24A 119.5
N2A C25A C6A 113.7(4)
N2A C25A C24A 120.2(4)
C24A C25A C6A 126.1(4)
C27A C26A C5A 115.4(4)
C31A C26A C5A 123.3(4)
C31A C26A C27A 121.3(4)
C26A C27A Ir1A 114.1(3)
C28A C27A Ir1A 128.2(3)
C28A C27A C26A 117.5(4)
C27A C28A H28A 119.4
C29A C28A C27A 121.1(4)
C29A C28A H28A 119.4
C28A C29A H29A 119.6
C30A C29A C28A 120.7(4)
C30A C29A H29A 119.6
C29A C30A H30A 120.2
C31A C30A C29A 119.5(4)
C31A C30A H30A 120.2
C26A C31A H31A 120.1
C30A C31A C26A 119.8(5)
C30A C31A H31A 120.1
C33A C32A C23A 122.6(4)
C37A C32A C23A 118.1(4)
C37A C32A C33A 119.2(4)
C32A C33A C38A 121.9(4)
C34A C33A C32A 118.5(4)
C34A C33A C38A 119.6(5)
C33A C34A H34A 119.1
C35A C34A C33A 121.8(5)
C35A C34A H34A 119.1
C34A C35A H35A 120.2
C34A C35A C36A 119.6(5)
C36A C35A H35A 120.2
C35A C36A H36A 120.2
C37A C36A C35A 119.7(5)
C37A C36A H36A 120.2
C32A C37A H37A 119.4
C36A C37A C32A 121.2(5)
C36A C37A H37A 119.4
C33A C38A H38D 109.5
C33A C38A H38E 109.5
C33A C38A H38F 109.5
H38D C38A H38E 109.5
H38D C38A H38F 109.5
H38E C38A H38F 109.5
O1A C39A C40A 126.3(4)
O1A C39A C43A 115.3(4)
C40A C39A C43A 118.4(4)
C39A C40A H40A 116.0
C41A C40A C39A 128.0(4)
C41A C40A H40A 116.0
O2A C41A C40A 126.2(4)
O2A C41A C42A 116.1(4)
C40A C41A C42A 117.7(4)
C41A C42A H42D 109.5
C41A C42A H42E 109.5
C41A C42A H42F 109.5
H42D C42A H42E 109.5
H42D C42A H42F 109.5
H42E C42A H42F 109.5
C39A C43A H43D 109.5
C39A C43A H43E 109.5
C39A C43A H43F 109.5
H43D C43A H43E 109.5
H43D C43A H43F 109.5
H43E C43A H43F 109.5

loop_
_geom_bond_atom_site_label_1
_geom_bond_atom_site_label_2
_geom_bond_distance
Ir1 O1 2.141(3)
Ir1 O2 2.149(3)
Ir1 N1 2.034(4)
Ir1 N2 2.034(4)
Ir1 C7 1.992(4)
Ir1 C27 1.989(4)
O1 C39 1.261(5)
O2 C41 1.270(5)
N1 C1 1.342(5)
N1 C5 1.363(5)
N2 C21 1.342(5)
N2 C25 1.362(5)
C1 H1 0.9500
C1 C2 1.353(7)
C2 H2 0.9500
C2 C3 1.397(7)
C3 C4 1.390(6)
C3 C12 1.481(7)
C4 H4 0.9500
C4 C5 1.396(6)
C5 C6 1.468(6)
C6 C7 1.414(6)
C6 C11 1.394(6)
C7 C8 1.400(6)
C8 H8 0.9500
C8 C9 1.385(6)
C9 H9 0.9500
C9 C10 1.387(7)
C10 H10 0.9500
C10 C11 1.382(6)
C11 H11 0.9500
C12 C13 1.378(7)
C12 C17 1.444(7)
C13 C14 1.440(7)
C13 C18 1.469(7)
C14 H14 0.9500
C14 C15 1.333(8)
C15 H15 0.9500
C15 C16 1.418(8)
C16 H16 0.9500
C16 C17 1.330(7)
C17 H17 0.9500
C18 H18A 0.9800
C18 H18B 0.9800
C18 H18C 0.9800
C21 H21 0.9500
C21 C22 1.381(6)
C22 H22 0.9500
C22 C23 1.403(6)
C23 C24 1.379(6)
C23 C32 1.482(6)
C24 H24 0.9500
C24 C25 1.392(6)
C25 C26 1.466(6)
C26 C27 1.422(6)
C26 C31 1.393(6)
C27 C28 1.408(6)
C28 H28 0.9500
C28 C29 1.396(7)
C29 H29 0.9500
C29 C30 1.377(7)
C30 H30 0.9500
C30 C31 1.385(7)
C31 H31 0.9500
C32 C33 1.395(6)
C32 C37 1.401(7)
C33 C34 1.397(7)
C33 C38 1.484(7)
C34 H34 0.9500
C34 C35 1.366(8)
C35 H35 0.9500
C35 C36 1.387(8)
C36 H36 0.9500
C36 C37 1.377(7)
C37 H37 0.9500
C38 H38A 0.9800
C38 H38B 0.9800
C38 H38C 0.9800
C39 C40 1.402(6)
C39 C43 1.519(6)
C40 H40 0.9500
C40 C41 1.379(7)
C41 C42 1.519(6)
C42 H42A 0.9800
C42 H42B 0.9800
C42 H42C 0.9800
C43 H43A 0.9800
C43 H43B 0.9800
C43 H43C 0.9800
Ir1A O1A 2.150(3)
Ir1A O2A 2.151(3)
Ir1A N1A 2.031(4)
Ir1A N2A 2.035(4)
Ir1A C7A 1.998(4)
Ir1A C27A 2.004(4)
O1A C39A 1.263(5)
O2A C41A 1.262(5)
N1A C1A 1.335(5)
N1A C5A 1.364(5)
N2A C21A 1.354(5)
N2A C25A 1.367(5)
C1A H1A 0.9500
C1A C2A 1.383(6)
C2A H2A 0.9500
C2A C3A 1.404(6)
C3A C4A 1.386(6)
C3A C12A 1.490(6)
C4A H4A 0.9500
C4A C5A 1.402(6)
C5A C26A 1.470(6)
C6A C7A 1.414(6)
C6A C11A 1.401(6)
C6A C25A 1.458(6)
C7A C8A 1.406(6)
C8A H8A 0.9500
C8A C9A 1.381(6)
C9A H9A 0.9500
C9A C10A 1.380(7)
C10A H10A 0.9500
C10A C11A 1.389(6)
C11A H11A 0.9500
C12A C13A 1.400(6)
C12A C17A 1.405(6)
C13A C14A 1.402(6)
C13A C18A 1.508(6)
C14A H14A 0.9500
C14A C15A 1.367(7)
C15A H15A 0.9500
C15A C16A 1.381(7)
C16A H16A 0.9500
C16A C17A 1.383(7)
C17A H17A 0.9500
C18A H18D 0.9800
C18A H18E 0.9800
C18A H18F 0.9800
C21A H21A 0.9500
C21A C22A 1.364(6)
C22A H22A 0.9500
C22A C23A 1.409(6)
C23A C24A 1.397(6)
C23A C32A 1.494(6)
C24A H24A 0.9500
C24A C25A 1.396(6)
C26A C27A 1.406(6)
C26A C31A 1.399(6)
C27A C28A 1.390(6)
C28A H28A 0.9500
C28A C29A 1.389(6)
C29A H29A 0.9500
C29A C30A 1.384(7)
C30A H30A 0.9500
C30A C31A 1.381(6)
C31A H31A 0.9500
C32A C33A 1.399(6)
C32A C37A 1.392(6)
C33A C34A 1.394(7)
C33A C38A 1.503(7)
C34A H34A 0.9500
C34A C35A 1.370(8)
C35A H35A 0.9500
C35A C36A 1.384(8)
C36A H36A 0.9500
C36A C37A 1.377(7)
C37A H37A 0.9500
C38A H38D 0.9800
C38A H38E 0.9800
C38A H38F 0.9800
C39A C40A 1.402(7)
C39A C43A 1.508(7)
C40A H40A 0.9500
C40A C41A 1.394(7)
C41A C42A 1.510(6)
C42A H42D 0.9800
C42A H42E 0.9800
C42A H42F 0.9800
C43A H43D 0.9800
C43A H43E 0.9800
C43A H43F 0.9800

loop_
_geom_torsion_atom_site_label_1
_geom_torsion_atom_site_label_2
_geom_torsion_atom_site_label_3
_geom_torsion_atom_site_label_4
_geom_torsion
C2 C3 C12 C13 -140.8(5)
C2 C3 C12 C17 34.9(6)
C4 C3 C12 C13 39.1(7)
C4 C3 C12 C17 -145.2(5)
C4 C5 C6 C7 177.2(4)
C4 C5 C6 C11 -1.7(7)
C7 C6 C5 N1 -1.8(5)
C11 C6 C5 N1 179.3(4)
C22 C23 C32 C33 -55.1(6)
C22 C23 C32 C37 124.9(5)
C24 C23 C32 C33 128.2(5)
C24 C23 C32 C37 -51.8(6)
C24 C25 C26 C27 174.7(4)
C24 C25 C26 C31 -4.0(7)
C27 C26 C25 N2 -3.2(5)
C31 C26 C25 N2 178.1(4)
C2A C3A C12A C13A 144.5(4)
C2A C3A C12A C17A -33.3(6)
C4A C3A C12A C13A -38.2(7)
C4A C3A C12A C17A 144.0(5)
C4A C5A C26A C27A -169.6(4)
C4A C5A C26A C31A 10.5(7)
C7A C6A C25A N2A 2.4(5)
C7A C6A C25A C24A -176.2(4)
C11A C6A C25A N2A -175.6(4)
C11A C6A C25A C24A 5.7(7)
C22A C23A C32A C33A 55.5(6)
C22A C23A C32A C37A -123.2(5)
C24A C23A C32A C33A -126.8(5)
C24A C23A C32A C37A 54.5(6)
C27A C26A C5A N1A 8.9(5)
C31A C26A C5A N1A -171.0(4)
